data_7121072
loop_
_publ_author_name
'de Bruin-Dickason, Caspar N'
'Sutcliffe, Thomas'
'Alvarez Lamsfus, Carlos'
'Deacon, Glen B.'
'Maron, Laurent'
'Jones, Cameron'

_publ_section_title
;
 Kinetic stabilisation of a molecular strontium hydride complex using an
 extremely bulky amidinate ligand.
;
_journal_issue 7
_journal_name_full 'Chemical communications (Cambridge, England)'
_journal_page_first 786
_journal_page_last 789
_journal_paper_doi 10.1039/c7cc09362d
_journal_volume 54
_journal_year 2018
_chemical_formula_sum 'C134 H146 N4 Sr2'
_chemical_formula_weight 1987.79
_space_group_IT_number 15
_space_group_name_Hall '-C 2yc'
_space_group_name_H-M_alt 'C 1 2/c 1'
_symmetry_cell_setting monoclinic
_symmetry_space_group_name_Hall '-C 2yc'
_symmetry_space_group_name_H-M 'C 1 2/c 1'
_atom_sites_solution_hydrogens geom
_atom_sites_solution_primary direct
_atom_sites_solution_secondary difmap
_audit_creation_method SHELXL-97
_audit_update_record
;
2017-12-05 deposited with the CCDC.
2018-01-02 downloaded from the CCDC.
;
_cell_angle_alpha 90.00
_cell_angle_beta 126.8260(10)
_cell_angle_gamma 90.00
_cell_formula_units_Z 4
_cell_length_a 36.5230(12)
_cell_length_b 15.6316(6)
_cell_length_c 22.9906(8)
_cell_measurement_reflns_used 10437
_cell_measurement_temperature 123(2)
_cell_measurement_theta_max 26.11
_cell_measurement_theta_min 1.77
_cell_volume 10506.5(7)
_computing_cell_refinement 'Bruker SAINT'
_computing_data_collection 'Bruker APEX2'
_computing_data_reduction 'Bruker SAINT'
_computing_molecular_graphics 'Bruker SHELXTL'
_computing_publication_material 'Bruker SHELXTL'
_computing_structure_refinement 'SHELXL-97 (Sheldrick, 1997)'
_computing_structure_solution 'SHELXS-97 (Sheldrick 2008)'
_diffrn_ambient_temperature 123(2)
_diffrn_measured_fraction_theta_full 0.996
_diffrn_measured_fraction_theta_max 0.996
_diffrn_measurement_device_type 'Bruker Apex X8'
_diffrn_radiation_monochromator graphite
_diffrn_radiation_source 'fine-focus sealed tube'
_diffrn_radiation_type MoK\a
_diffrn_radiation_wavelength 0.71073
_diffrn_reflns_av_R_equivalents 0.1058
_diffrn_reflns_av_sigmaI/netI 0.0560
_diffrn_reflns_limit_h_max 45
_diffrn_reflns_limit_h_min -40
_diffrn_reflns_limit_k_max 19
_diffrn_reflns_limit_k_min -19
_diffrn_reflns_limit_l_max 26
_diffrn_reflns_limit_l_min -28
_diffrn_reflns_number 171144
_diffrn_reflns_theta_full 26.11
_diffrn_reflns_theta_max 26.11
_diffrn_reflns_theta_min 1.77
_exptl_absorpt_coefficient_mu 1.070
_exptl_absorpt_correction_T_max 0.919
_exptl_absorpt_correction_T_min 0.853
_exptl_absorpt_correction_type multi-scan
_exptl_absorpt_process_details 'Sortav (Blessing)'
_exptl_crystal_colour colorless
_exptl_crystal_density_diffrn 1.257
_exptl_crystal_density_method 'not measured'
_exptl_crystal_description block
_exptl_crystal_F_000 4216
_exptl_crystal_size_max 0.15
_exptl_crystal_size_mid 0.12
_exptl_crystal_size_min 0.08
_refine_diff_density_max 0.602
_refine_diff_density_min -0.469
_refine_diff_density_rms 0.072
_refine_ls_extinction_method none
_refine_ls_goodness_of_fit_ref 1.022
_refine_ls_hydrogen_treatment mixed
_refine_ls_matrix_type full
_refine_ls_number_parameters 641
_refine_ls_number_reflns 10437
_refine_ls_number_restraints 27
_refine_ls_restrained_S_all 1.029
_refine_ls_R_factor_all 0.0925
_refine_ls_R_factor_gt 0.0509
_refine_ls_shift/su_max 0.001
_refine_ls_shift/su_mean 0.000
_refine_ls_structure_factor_coef Fsqd
_refine_ls_weighting_details 'calc w=1/[\s^2^(Fo^2^)+(0.0622P)^2^+21.8975P] where P=(Fo^2^+2Fc^2^)/3'
_refine_ls_weighting_scheme calc
_refine_ls_wR_factor_gt 0.1206
_refine_ls_wR_factor_ref 0.1408
_reflns_number_gt 7102
_reflns_number_total 10437
_reflns_threshold_expression >2sigma(I)
_cod_data_source_file c7cc09362d2.cif
_cod_data_source_block compound12
_cod_depositor_comments 'Adding full bibliography for 7121071--7121080.cif.'
_cod_original_cell_volume 10506.5(6)
_cod_original_sg_symbol_H-M C2/c
_cod_database_code 7121072

loop_
_symmetry_equiv_pos_as_xyz
'x, y, z'
'-x, y, -z+1/2'
'x+1/2, y+1/2, z'
'-x+1/2, y+1/2, -z+1/2'
'-x, -y, -z'
'x, -y, z-1/2'
'-x+1/2, -y+1/2, -z'
'x+1/2, -y+1/2, z-1/2'

loop_
_atom_site_label
_atom_site_type_symbol
_atom_site_fract_x
_atom_site_fract_y
_atom_site_fract_z
_atom_site_U_iso_or_equiv
_atom_site_adp_type
_atom_site_occupancy
_atom_site_symmetry_multiplicity
_atom_site_calc_flag
_atom_site_refinement_flags
Sr1 Sr 0.556998(10) 0.68453(2) 0.761081(16) 0.03183(11) Uani 1 1 d .
N1 N 0.54352(8) 0.73271(18) 0.64351(13) 0.0292(6) Uani 1 1 d .
N2 N 0.61163(8) 0.67438(17) 0.72280(13) 0.0275(6) Uani 1 1 d .
C26 C 0.72059(11) 0.5548(2) 0.81415(17) 0.0311(7) Uani 1 1 d .
H26 H 0.7305 0.4982 0.8156 0.037 Uiso 1 1 calc R
C37 C 0.70748(11) 0.8754(2) 0.85442(18) 0.0291(7) Uani 1 1 d .
C38 C 0.71031(12) 0.9348(2) 0.81260(19) 0.0405(9) Uani 1 1 d .
H38 H 0.6917 0.9281 0.7613 0.049 Uiso 1 1 calc R
C39 C 0.73978(14) 1.0039(3) 0.8442(2) 0.0482(10) Uani 1 1 d .
H39 H 0.7415 1.0438 0.8147 0.058 Uiso 1 1 calc R
C40 C 0.76660(13) 1.0148(3) 0.9181(2) 0.0450(9) Uani 1 1 d .
H40 H 0.7865 1.0626 0.9401 0.054 Uiso 1 1 calc R
C41 C 0.76426(13) 0.9557(3) 0.9600(2) 0.0454(10) Uani 1 1 d .
H41 H 0.7829 0.9627 1.0112 0.055 Uiso 1 1 calc R
C42 C 0.73544(11) 0.8870(2) 0.92889(18) 0.0359(8) Uani 1 1 d .
H42 H 0.7346 0.8466 0.9590 0.043 Uiso 1 1 calc R
C53 C 0.65923(11) 0.4204(2) 0.72022(18) 0.0319(8) Uani 1 1 d .
C46 C 0.63887(11) 0.5003(2) 0.72862(17) 0.0305(7) Uani 1 1 d .
H46 H 0.6144 0.5215 0.6786 0.037 Uiso 1 1 calc R
C25 C 0.67389(11) 0.5724(2) 0.76845(17) 0.0291(7) Uani 1 1 d .
C9 C 0.66839(13) 0.7162(2) 0.5824(2) 0.0421(9) Uani 1 1 d .
H9A H 0.6930 0.6909 0.6299 0.051 Uiso 1 1 calc R
H9B H 0.6801 0.7230 0.5533 0.051 Uiso 1 1 calc R
C27 C 0.75292(11) 0.6159(2) 0.85721(17) 0.0317(8) Uani 1 1 d .
C30 C 0.67307(11) 0.8031(2) 0.81841(17) 0.0279(7) Uani 1 1 d .
H30 H 0.6488 0.8220 0.7675 0.034 Uiso 1 1 calc R
C28 C 0.73751(10) 0.6971(2) 0.85734(17) 0.0288(7) Uani 1 1 d .
H28 H 0.7592 0.7395 0.8889 0.035 Uiso 1 1 calc R
C1 C 0.58392(11) 0.7136(2) 0.65840(17) 0.0269(7) Uani 1 1 d .
C12 C 0.50383(11) 0.7686(2) 0.58068(17) 0.0302(8) Uani 1 1 d .
C43 C 0.80385(11) 0.5924(2) 0.90505(19) 0.0375(8) Uani 1 1 d .
H43 H 0.8220 0.6466 0.9248 0.045 Uiso 1 1 calc R
C4 C 0.61132(12) 0.6445(2) 0.59146(19) 0.0357(8) Uani 1 1 d .
H4A H 0.5849 0.6049 0.5674 0.043 Uiso 1 1 calc R
H4B H 0.6365 0.6184 0.6381 0.043 Uiso 1 1 calc R
C58 C 0.66914(12) 0.4216(2) 0.67025(19) 0.0394(9) Uani 1 1 d .
H58 H 0.6606 0.4697 0.6393 0.047 Uiso 1 1 calc R
C10 C 0.65530(12) 0.8027(2) 0.59424(19) 0.0370(8) Uani 1 1 d .
H10 H 0.6825 0.8416 0.6192 0.044 Uiso 1 1 calc R
C8 C 0.62687(13) 0.6567(2) 0.5427(2) 0.0413(9) Uani 1 1 d .
H8 H 0.6355 0.6001 0.5338 0.050 Uiso 1 1 calc R
C31 C 0.64941(11) 0.7897(2) 0.85431(18) 0.0333(8) Uani 1 1 d .
C47 C 0.61634(12) 0.4825(2) 0.76584(19) 0.0345(8) Uani 1 1 d .
C52 C 0.57211(14) 0.4597(3) 0.7264(2) 0.0669(14) Uani 1 1 d U
H52 H 0.5547 0.4556 0.6750 0.080 Uiso 1 1 calc R
C51 C 0.55178(18) 0.4422(5) 0.7600(3) 0.102(2) Uani 1 1 d U
H51 H 0.5205 0.4262 0.7313 0.123 Uiso 1 1 calc R
C50 C 0.57593(17) 0.4475(3) 0.8332(3) 0.0638(13) Uani 1 1 d U
H50 H 0.5620 0.4330 0.8559 0.077 Uiso 1 1 calc R
C49 C 0.61803(19) 0.4724(4) 0.8717(3) 0.0853(17) Uani 1 1 d U
H49 H 0.6349 0.4781 0.9229 0.102 Uiso 1 1 calc R
C48 C 0.63878(18) 0.4908(4) 0.8384(2) 0.0864(19) Uani 1 1 d U
H48 H 0.6697 0.5097 0.8675 0.104 Uiso 1 1 calc R
C29 C 0.69133(11) 0.7181(2) 0.81263(17) 0.0270(7) Uani 1 1 d .
C5 C 0.63907(12) 0.7914(2) 0.64217(18) 0.0338(8) Uani 1 1 d .
H5A H 0.6304 0.8479 0.6500 0.041 Uiso 1 1 calc R
H5B H 0.6645 0.7685 0.6901 0.041 Uiso 1 1 calc R
C44 C 0.81653(13) 0.5474(3) 0.8602(2) 0.0504(10) Uani 1 1 d .
H44A H 0.7974 0.4964 0.8371 0.076 Uiso 1 1 calc R
H44B H 0.8488 0.5306 0.8920 0.076 Uiso 1 1 calc R
H44C H 0.8115 0.5865 0.8226 0.076 Uiso 1 1 calc R
C32 C 0.61655(12) 0.8488(3) 0.8407(2) 0.0421(9) Uani 1 1 d .
H32 H 0.6095 0.8962 0.8097 0.051 Uiso 1 1 calc R
C17 C 0.49553(12) 0.8577(2) 0.57808(19) 0.0387(9) Uani 1 1 d .
C18 C 0.53046(15) 0.9169(2) 0.6374(2) 0.0491(10) Uani 1 1 d .
H18 H 0.5581 0.8817 0.6731 0.059 Uiso 1 1 calc R
C13 C 0.47013(11) 0.7156(2) 0.52431(18) 0.0349(8) Uani 1 1 d .
C45 C 0.81624(13) 0.5375(3) 0.9682(2) 0.0529(11) Uani 1 1 d .
H45A H 0.8087 0.5678 0.9971 0.079 Uiso 1 1 calc R
H45B H 0.8491 0.5250 0.9986 0.079 Uiso 1 1 calc R
H45C H 0.7990 0.4838 0.9501 0.079 Uiso 1 1 calc R
C2 C 0.59767(11) 0.7300(2) 0.60662(17) 0.0279(7) Uani 1 1 d .
C11 C 0.61666(13) 0.8418(3) 0.5219(2) 0.0432(9) Uani 1 1 d .
H11A H 0.6268 0.8505 0.4910 0.052 Uiso 1 1 calc R
H11B H 0.6082 0.8982 0.5303 0.052 Uiso 1 1 calc R
C57 C 0.69116(12) 0.3538(3) 0.6655(2) 0.0442(9) Uani 1 1 d .
H57 H 0.6976 0.3551 0.6312 0.053 Uiso 1 1 calc R
C3 C 0.55962(12) 0.7697(2) 0.53230(18) 0.0375(8) Uani 1 1 d .
H3A H 0.5324 0.7319 0.5070 0.045 Uiso 1 1 calc R
H3B H 0.5506 0.8257 0.5402 0.045 Uiso 1 1 calc R
C6 C 0.57540(12) 0.7822(2) 0.48386(19) 0.0386(9) Uani 1 1 d .
H6 H 0.5499 0.8077 0.4363 0.046 Uiso 1 1 calc R
C56 C 0.70378(15) 0.2847(3) 0.7097(3) 0.0585(12) Uani 1 1 d .
H56 H 0.7191 0.2379 0.7064 0.070 Uiso 1 1 calc R
C24 C 0.65859(10) 0.6565(2) 0.76396(16) 0.0278(7) Uani 1 1 d .
C16 C 0.45472(14) 0.8900(3) 0.5184(2) 0.0477(10) Uani 1 1 d .
H16 H 0.4487 0.9494 0.5164 0.057 Uiso 1 1 calc R
C35 C 0.60398(13) 0.7713(3) 0.9175(2) 0.0556(12) Uani 1 1 d .
H35 H 0.5883 0.7647 0.9385 0.067 Uiso 1 1 calc R
C33 C 0.65969(12) 0.7224(3) 0.90095(18) 0.0410(9) Uani 1 1 d .
H33 H 0.6825 0.6823 0.9116 0.049 Uiso 1 1 calc R
C36 C 0.59392(13) 0.8391(3) 0.8723(2) 0.0513(11) Uani 1 1 d .
H36 H 0.5714 0.8796 0.8624 0.062 Uiso 1 1 calc R
C15 C 0.42266(14) 0.8387(3) 0.4618(2) 0.0494(11) Uani 1 1 d .
H15 H 0.3954 0.8630 0.4207 0.059 Uiso 1 1 calc R
C34 C 0.63713(13) 0.7122(3) 0.9327(2) 0.0537(11) Uani 1 1 d .
H34 H 0.6444 0.6655 0.9644 0.064 Uiso 1 1 calc R
C54 C 0.67109(14) 0.3495(3) 0.7627(2) 0.0526(11) Uani 1 1 d .
H54 H 0.6632 0.3463 0.7952 0.063 Uiso 1 1 calc R
C14 C 0.42993(12) 0.7529(3) 0.46457(19) 0.0449(10) Uani 1 1 d .
H14 H 0.4074 0.7178 0.4254 0.054 Uiso 1 1 calc R
C7 C 0.58855(13) 0.6961(2) 0.4711(2) 0.0440(9) Uani 1 1 d .
H7A H 0.5617 0.6575 0.4460 0.053 Uiso 1 1 calc R
H7B H 0.5985 0.7033 0.4397 0.053 Uiso 1 1 calc R
C21 C 0.47640(13) 0.6206(2) 0.52645(19) 0.0420(9) Uani 1 1 d .
H21 H 0.5096 0.6080 0.5638 0.050 Uiso 1 1 calc R
C22 C 0.46248(14) 0.5863(3) 0.4534(2) 0.0562(11) Uani 1 1 d .
H22A H 0.4297 0.5957 0.4161 0.084 Uiso 1 1 calc R
H22B H 0.4691 0.5249 0.4576 0.084 Uiso 1 1 calc R
H22C H 0.4798 0.6163 0.4395 0.084 Uiso 1 1 calc R
C55 C 0.69420(17) 0.2828(3) 0.7596(3) 0.0695(14) Uani 1 1 d .
H55 H 0.7036 0.2354 0.7915 0.083 Uiso 1 1 calc R
C19 C 0.51439(17) 0.9574(3) 0.6785(3) 0.0643(13) Uani 1 1 d .
H19A H 0.4863 0.9901 0.6447 0.096 Uiso 1 1 calc R
H19B H 0.5382 0.9957 0.7160 0.096 Uiso 1 1 calc R
H19C H 0.5083 0.9125 0.7014 0.096 Uiso 1 1 calc R
C65 C 0.70415(17) 0.2546(3) 0.9412(3) 0.0810(15) Uani 1 1 d D
H65 H 0.6729 0.2588 0.9006 0.097 Uiso 1 1 calc R
C23 C 0.44983(16) 0.5740(3) 0.5490(3) 0.0605(12) Uani 1 1 d .
H23A H 0.4609 0.5927 0.5977 0.091 Uiso 1 1 calc R
H23B H 0.4544 0.5121 0.5493 0.091 Uiso 1 1 calc R
H23C H 0.4172 0.5873 0.5143 0.091 Uiso 1 1 calc R
C66 C 0.72075(19) 0.1827(3) 0.9822(3) 0.0888(18) Uani 1 1 d D
H66 H 0.7012 0.1354 0.9710 0.107 Uiso 1 1 calc R
C20 C 0.54564(18) 0.9869(3) 0.6092(3) 0.0723(14) Uani 1 1 d .
H20A H 0.5550 0.9607 0.5813 0.108 Uiso 1 1 calc R
H20B H 0.5715 1.0185 0.6504 0.108 Uiso 1 1 calc R
H20C H 0.5202 1.0264 0.5780 0.108 Uiso 1 1 calc R
C61 C 0.6294(2) 0.0843(5) 0.8196(5) 0.110(2) Uani 1 1 d .
H61 H 0.6536 0.0436 0.8415 0.132 Uiso 1 1 calc R
C60 C 0.6210(4) 0.1339(7) 0.7652(6) 0.132(3) Uani 1 1 d .
H60 H 0.6401 0.1287 0.7500 0.158 Uiso 1 1 calc R
C59 C 0.5864(4) 0.1909(5) 0.7314(5) 0.123(3) Uani 1 1 d .
H59 H 0.5802 0.2232 0.6914 0.148 Uiso 1 1 calc R
C64 C 0.5600(3) 0.2019(4) 0.7560(4) 0.116(2) Uani 1 1 d .
H64 H 0.5365 0.2440 0.7348 0.139 Uiso 1 1 calc R
C63 C 0.5683(2) 0.1507(5) 0.8114(4) 0.0945(19) Uani 1 1 d .
H63 H 0.5499 0.1558 0.8278 0.113 Uiso 1 1 calc R
C62 C 0.6034(2) 0.0924(4) 0.8432(3) 0.0905(18) Uani 1 1 d .
H62 H 0.6094 0.0575 0.8818 0.109 Uiso 1 1 calc R
C67 C 0.7338(2) 0.3209(4) 0.9599(3) 0.123(3) Uani 1 1 d D
H67 H 0.7223 0.3717 0.9316 0.148 Uiso 1 1 calc R
H H 0.5000 0.778(3) 0.7500 0.030(12) Uiso 1 2 d S
HA H 0.5000 0.597(3) 0.7500 0.047(14) Uiso 1 2 d S

loop_
_atom_site_aniso_label
_atom_site_aniso_U_11
_atom_site_aniso_U_22
_atom_site_aniso_U_33
_atom_site_aniso_U_23
_atom_site_aniso_U_13
_atom_site_aniso_U_12
Sr1 0.02434(17) 0.0496(2) 0.02487(17) -0.00136(15) 0.01650(14) -0.00239(15)
N1 0.0234(14) 0.0425(17) 0.0219(14) -0.0006(12) 0.0137(12) 0.0010(12)
N2 0.0223(14) 0.0381(16) 0.0222(14) -0.0013(12) 0.0134(12) -0.0034(12)
C26 0.0308(18) 0.0331(19) 0.0307(18) -0.0002(15) 0.0192(16) 0.0006(15)
C37 0.0287(18) 0.0297(18) 0.0346(19) -0.0048(15) 0.0221(16) -0.0022(14)
C38 0.043(2) 0.048(2) 0.0305(19) -0.0058(17) 0.0225(18) -0.0102(18)
C39 0.053(2) 0.049(2) 0.047(2) -0.0010(19) 0.032(2) -0.013(2)
C40 0.044(2) 0.046(2) 0.045(2) -0.0117(19) 0.027(2) -0.0141(19)
C41 0.044(2) 0.054(2) 0.031(2) -0.0118(18) 0.0187(18) -0.0130(19)
C42 0.0345(19) 0.046(2) 0.0274(18) -0.0034(16) 0.0184(16) -0.0069(17)
C53 0.0257(17) 0.035(2) 0.0356(19) -0.0057(16) 0.0188(16) -0.0081(15)
C46 0.0280(18) 0.037(2) 0.0267(18) -0.0007(15) 0.0163(15) -0.0034(15)
C25 0.0270(17) 0.039(2) 0.0245(17) -0.0010(15) 0.0172(15) -0.0027(15)
C9 0.047(2) 0.051(2) 0.046(2) 0.0009(18) 0.037(2) -0.0007(19)
C27 0.0261(18) 0.042(2) 0.0286(18) -0.0006(16) 0.0173(15) -0.0011(16)
C30 0.0240(16) 0.037(2) 0.0231(16) -0.0022(14) 0.0144(14) -0.0012(14)
C28 0.0233(17) 0.038(2) 0.0260(17) -0.0039(15) 0.0154(15) -0.0045(15)
C1 0.0290(18) 0.0313(18) 0.0231(17) -0.0075(14) 0.0170(15) -0.0076(14)
C12 0.0265(17) 0.043(2) 0.0266(18) 0.0004(15) 0.0187(16) 0.0002(16)
C43 0.0237(18) 0.042(2) 0.040(2) -0.0035(17) 0.0152(16) 0.0003(16)
C4 0.042(2) 0.038(2) 0.0347(19) -0.0060(16) 0.0276(18) -0.0083(17)
C58 0.038(2) 0.043(2) 0.037(2) -0.0049(17) 0.0227(18) -0.0031(17)
C10 0.0335(19) 0.045(2) 0.037(2) -0.0028(17) 0.0235(17) -0.0098(16)
C8 0.051(2) 0.045(2) 0.044(2) -0.0114(18) 0.038(2) -0.0068(18)
C31 0.0259(18) 0.050(2) 0.0254(18) -0.0107(16) 0.0161(15) -0.0087(16)
C47 0.039(2) 0.035(2) 0.037(2) -0.0002(16) 0.0269(18) -0.0006(16)
C52 0.041(2) 0.121(4) 0.050(3) -0.008(3) 0.033(2) -0.017(3)
C51 0.059(3) 0.183(7) 0.090(4) -0.005(4) 0.058(3) -0.022(4)
C50 0.072(3) 0.076(3) 0.077(3) 0.005(3) 0.062(3) 0.002(3)
C49 0.088(4) 0.131(5) 0.049(3) -0.001(3) 0.047(3) -0.035(4)
C48 0.073(3) 0.150(5) 0.038(3) -0.011(3) 0.034(3) -0.052(3)
C29 0.0267(17) 0.0350(18) 0.0245(17) 0.0006(14) 0.0182(15) -0.0010(14)
C5 0.0340(19) 0.039(2) 0.0315(19) -0.0002(15) 0.0213(17) -0.0041(16)
C44 0.037(2) 0.060(3) 0.052(2) -0.006(2) 0.026(2) 0.005(2)
C32 0.0309(19) 0.054(2) 0.046(2) -0.0186(19) 0.0251(18) -0.0100(18)
C17 0.040(2) 0.044(2) 0.037(2) 0.0049(17) 0.0259(18) 0.0021(18)
C18 0.061(3) 0.040(2) 0.048(2) -0.0011(19) 0.034(2) -0.002(2)
C13 0.0274(18) 0.053(2) 0.0283(18) -0.0014(16) 0.0191(16) -0.0022(16)
C45 0.038(2) 0.065(3) 0.039(2) 0.000(2) 0.0145(19) 0.009(2)
C2 0.0282(17) 0.0344(19) 0.0256(17) -0.0018(14) 0.0185(15) -0.0035(15)
C11 0.053(2) 0.047(2) 0.039(2) 0.0015(17) 0.033(2) -0.0047(19)
C57 0.041(2) 0.047(2) 0.052(2) -0.014(2) 0.032(2) -0.0050(19)
C3 0.036(2) 0.050(2) 0.0318(19) -0.0025(17) 0.0233(17) -0.0059(17)
C6 0.037(2) 0.053(2) 0.0264(18) -0.0001(16) 0.0198(17) -0.0063(18)
C56 0.058(3) 0.044(2) 0.093(4) -0.007(2) 0.055(3) 0.005(2)
C24 0.0236(17) 0.043(2) 0.0217(16) 0.0057(14) 0.0163(15) 0.0037(15)
C16 0.053(3) 0.052(2) 0.047(2) 0.015(2) 0.034(2) 0.015(2)
C35 0.039(2) 0.101(4) 0.040(2) -0.026(2) 0.031(2) -0.022(2)
C33 0.0300(19) 0.067(3) 0.0262(18) 0.0000(18) 0.0169(16) -0.0021(18)
C36 0.037(2) 0.071(3) 0.052(3) -0.027(2) 0.030(2) -0.013(2)
C15 0.039(2) 0.071(3) 0.037(2) 0.019(2) 0.022(2) 0.014(2)
C34 0.040(2) 0.093(3) 0.030(2) -0.004(2) 0.0218(19) -0.014(2)
C54 0.062(3) 0.045(2) 0.078(3) 0.013(2) 0.057(3) 0.011(2)
C14 0.0266(19) 0.079(3) 0.0237(19) -0.0058(19) 0.0125(16) -0.008(2)
C7 0.051(2) 0.056(3) 0.036(2) -0.0072(18) 0.0319(19) -0.013(2)
C21 0.035(2) 0.054(2) 0.035(2) -0.0130(18) 0.0205(18) -0.0088(18)
C22 0.051(3) 0.065(3) 0.048(2) -0.021(2) 0.027(2) -0.014(2)
C55 0.081(3) 0.049(3) 0.111(4) 0.024(3) 0.075(3) 0.017(3)
C19 0.079(3) 0.065(3) 0.068(3) -0.019(2) 0.054(3) -0.017(3)
C65 0.070(3) 0.091(4) 0.061(3) -0.002(3) 0.028(3) -0.005(3)
C23 0.078(3) 0.054(3) 0.070(3) -0.011(2) 0.054(3) -0.014(2)
C66 0.095(4) 0.093(4) 0.059(3) 0.000(3) 0.036(3) -0.034(4)
C20 0.096(4) 0.062(3) 0.086(4) -0.018(3) 0.069(3) -0.027(3)
C61 0.101(5) 0.108(6) 0.137(6) -0.061(5) 0.079(5) -0.046(4)
C60 0.162(9) 0.134(8) 0.155(9) -0.066(7) 0.125(8) -0.081(7)
C59 0.167(9) 0.105(6) 0.119(6) -0.014(5) 0.097(7) -0.057(6)
C64 0.131(7) 0.083(5) 0.119(6) -0.003(4) 0.067(6) -0.015(4)
C63 0.114(5) 0.101(5) 0.084(4) -0.032(4) 0.067(4) -0.026(4)
C62 0.105(5) 0.086(4) 0.063(4) -0.024(3) 0.040(4) -0.031(4)
C67 0.138(6) 0.074(4) 0.075(4) 0.011(3) 0.019(4) -0.013(4)

loop_
_atom_type_symbol
_atom_type_description
_atom_type_scat_dispersion_real
_atom_type_scat_dispersion_imag
_atom_type_scat_source
C C 0.0033 0.0016 'International Tables Vol C Tables 4.2.6.8 and 6.1.1.4'
H H 0.0000 0.0000 'International Tables Vol C Tables 4.2.6.8 and 6.1.1.4'
N N 0.0061 0.0033 'International Tables Vol C Tables 4.2.6.8 and 6.1.1.4'
Sr Sr -1.5307 3.2498 'International Tables Vol C Tables 4.2.6.8 and 6.1.1.4'

loop_
_geom_angle_atom_site_label_1
_geom_angle_atom_site_label_2
_geom_angle_atom_site_label_3
_geom_angle
_geom_angle_site_symmetry_1
_geom_angle_site_symmetry_3
N1 Sr1 N2 50.63(8) . .
N1 Sr1 C1 25.14(8) . .
N2 Sr1 C1 25.53(8) . .
N1 Sr1 C32 90.14(10) . .
N2 Sr1 C32 81.09(8) . .
C1 Sr1 C32 84.19(9) . .
N1 Sr1 C31 90.83(8) . .
N2 Sr1 C31 62.73(8) . .
C1 Sr1 C31 75.06(8) . .
C32 Sr1 C31 25.53(9) . .
N1 Sr1 C36 110.35(11) . .
N2 Sr1 C36 105.97(9) . .
C1 Sr1 C36 109.14(10) . .
C32 Sr1 C36 25.55(9) . .
C31 Sr1 C36 45.00(9) . .
N1 Sr1 C33 111.98(8) . .
N2 Sr1 C33 71.36(8) . .
C1 Sr1 C33 91.29(8) . .
C32 Sr1 C33 44.07(11) . .
C31 Sr1 C33 25.05(9) . .
C36 Sr1 C33 51.31(10) . .
N1 Sr1 C35 134.04(11) . .
N2 Sr1 C35 113.43(9) . .
C1 Sr1 C35 126.35(9) . .
C32 Sr1 C35 44.37(11) . .
C31 Sr1 C35 52.07(9) . .
C36 Sr1 C35 24.80(11) . .
C33 Sr1 C35 44.04(9) . .
N1 Sr1 C34 135.29(9) . .
N2 Sr1 C34 95.93(9) . .
C1 Sr1 C34 116.29(9) . .
C32 Sr1 C34 51.48(11) . .
C31 Sr1 C34 44.52(9) . .
C36 Sr1 C34 43.83(12) . .
C33 Sr1 C34 25.08(9) . .
C35 Sr1 C34 24.89(11) . .
N1 Sr1 Sr1 110.50(6) . 2_656
N2 Sr1 Sr1 158.10(6) . 2_656
C1 Sr1 Sr1 135.09(6) . 2_656
C32 Sr1 Sr1 112.92(6) . 2_656
C31 Sr1 Sr1 135.56(6) . 2_656
C36 Sr1 Sr1 90.58(7) . 2_656
C33 Sr1 Sr1 130.49(6) . 2_656
C35 Sr1 Sr1 87.60(7) . 2_656
C34 Sr1 Sr1 105.96(7) . 2_656
N1 Sr1 H 95.9(4) . .
N2 Sr1 H 141.1(7) . .
C1 Sr1 H 118.5(5) . .
C32 Sr1 H 79.7(7) . .
C31 Sr1 H 105.0(7) . .
C36 Sr1 H 63.3(6) . .
C33 Sr1 H 114.1(5) . .
C35 Sr1 H 73.3(3) . .
C34 Sr1 H 98.0(2) . .
Sr1 Sr1 H 36.9(8) 2_656 .
N1 Sr1 HA 117.14(8) . .
N2 Sr1 HA 136.2(8) . .
C1 Sr1 HA 131.5(4) . .
C32 Sr1 HA 142.2(7) . .
C31 Sr1 HA 151.98(7) . .
C36 Sr1 HA 116.7(7) . .
C33 Sr1 HA 129.5(3) . .
C35 Sr1 HA 102.1(4) . .
C34 Sr1 HA 107.56(9) . .
Sr1 Sr1 HA 35.3(10) 2_656 .
H Sr1 HA 72.3(13) . .
C1 N1 C12 130.7(3) . .
C1 N1 Sr1 100.41(19) . .
C12 N1 Sr1 128.94(18) . .
C1 N2 C24 130.1(3) . .
C1 N2 Sr1 96.90(18) . .
C24 N2 Sr1 130.80(19) . .
C27 C26 C25 122.8(3) . .
C27 C26 H26 118.6 . .
C25 C26 H26 118.6 . .
C42 C37 C38 117.7(3) . .
C42 C37 C30 122.0(3) . .
C38 C37 C30 120.3(3) . .
C39 C38 C37 121.2(3) . .
C39 C38 H38 119.4 . .
C37 C38 H38 119.4 . .
C40 C39 C38 120.0(4) . .
C40 C39 H39 120.0 . .
C38 C39 H39 120.0 . .
C41 C40 C39 119.1(4) . .
C41 C40 H40 120.4 . .
C39 C40 H40 120.4 . .
C42 C41 C40 120.9(3) . .
C42 C41 H41 119.5 . .
C40 C41 H41 119.5 . .
C41 C42 C37 121.1(3) . .
C41 C42 H42 119.5 . .
C37 C42 H42 119.5 . .
C54 C53 C58 118.2(3) . .
C54 C53 C46 123.0(3) . .
C58 C53 C46 118.7(3) . .
C53 C46 C47 113.0(3) . .
C53 C46 C25 112.5(3) . .
C47 C46 C25 109.7(3) . .
C53 C46 H46 107.1 . .
C47 C46 H46 107.1 . .
C25 C46 H46 107.1 . .
C26 C25 C24 119.5(3) . .
C26 C25 C46 120.9(3) . .
C24 C25 C46 119.4(3) . .
C10 C9 C8 110.1(3) . .
C10 C9 H9A 109.6 . .
C8 C9 H9A 109.6 . .
C10 C9 H9B 109.6 . .
C8 C9 H9B 109.6 . .
H9A C9 H9B 108.1 . .
C26 C27 C28 117.6(3) . .
C26 C27 C43 119.9(3) . .
C28 C27 C43 122.4(3) . .
C37 C30 C31 111.1(3) . .
C37 C30 C29 115.7(3) . .
C31 C30 C29 110.2(3) . .
C37 C30 H30 106.4 . .
C31 C30 H30 106.4 . .
C29 C30 H30 106.4 . .
C27 C28 C29 121.9(3) . .
C27 C28 H28 119.1 . .
C29 C28 H28 119.1 . .
N1 C1 N2 111.9(3) . .
N1 C1 C2 125.3(3) . .
N2 C1 C2 122.7(3) . .
N1 C1 Sr1 54.45(15) . .
N2 C1 Sr1 57.57(15) . .
C2 C1 Sr1 179.1(2) . .
C13 C12 N1 120.4(3) . .
C13 C12 C17 119.6(3) . .
N1 C12 C17 119.7(3) . .
C45 C43 C44 110.6(3) . .
C45 C43 C27 111.3(3) . .
C44 C43 C27 110.7(3) . .
C45 C43 H43 108.1 . .
C44 C43 H43 108.1 . .
C27 C43 H43 108.1 . .
C2 C4 C8 111.6(3) . .
C2 C4 H4A 109.3 . .
C8 C4 H4A 109.3 . .
C2 C4 H4B 109.3 . .
C8 C4 H4B 109.3 . .
H4A C4 H4B 108.0 . .
C57 C58 C53 120.5(4) . .
C57 C58 H58 119.8 . .
C53 C58 H58 119.8 . .
C9 C10 C11 110.4(3) . .
C9 C10 C5 108.9(3) . .
C11 C10 C5 108.9(3) . .
C9 C10 H10 109.5 . .
C11 C10 H10 109.5 . .
C5 C10 H10 109.5 . .
C7 C8 C9 110.0(3) . .
C7 C8 C4 109.7(3) . .
C9 C8 C4 107.8(3) . .
C7 C8 H8 109.8 . .
C9 C8 H8 109.8 . .
C4 C8 H8 109.8 . .
C33 C31 C32 118.4(3) . .
C33 C31 C30 123.1(3) . .
C32 C31 C30 118.5(3) . .
C33 C31 Sr1 79.3(2) . .
C32 C31 Sr1 76.5(2) . .
C30 C31 Sr1 115.15(19) . .
C52 C47 C48 116.9(4) . .
C52 C47 C46 120.3(3) . .
C48 C47 C46 122.8(3) . .
C47 C52 C51 120.5(4) . .
C47 C52 H52 119.8 . .
C51 C52 H52 119.8 . .
C50 C51 C52 120.9(5) . .
C50 C51 H51 119.5 . .
C52 C51 H51 119.5 . .
C49 C50 C51 119.4(4) . .
C49 C50 H50 120.3 . .
C51 C50 H50 120.3 . .
C50 C49 C48 120.1(5) . .
C50 C49 H49 120.0 . .
C48 C49 H49 120.0 . .
C47 C48 C49 122.1(4) . .
C47 C48 H48 119.0 . .
C49 C48 H48 119.0 . .
C28 C29 C24 119.9(3) . .
C28 C29 C30 122.8(3) . .
C24 C29 C30 117.0(3) . .
C10 C5 C2 111.5(3) . .
C10 C5 H5A 109.3 . .
C2 C5 H5A 109.3 . .
C10 C5 H5B 109.3 . .
C2 C5 H5B 109.3 . .
H5A C5 H5B 108.0 . .
C43 C44 H44A 109.5 . .
C43 C44 H44B 109.5 . .
H44A C44 H44B 109.5 . .
C43 C44 H44C 109.5 . .
H44A C44 H44C 109.5 . .
H44B C44 H44C 109.5 . .
C31 C32 C36 120.6(4) . .
C31 C32 Sr1 77.9(2) . .
C36 C32 Sr1 78.2(2) . .
C31 C32 H32 119.7 . .
C36 C32 H32 119.7 . .
Sr1 C32 H32 114.7 . .
C16 C17 C12 118.4(4) . .
C16 C17 C18 120.1(4) . .
C12 C17 C18 121.5(3) . .
C17 C18 C19 112.8(3) . .
C17 C18 C20 112.4(3) . .
C19 C18 C20 109.8(4) . .
C17 C18 H18 107.2 . .
C19 C18 H18 107.2 . .
C20 C18 H18 107.2 . .
C14 C13 C12 118.9(3) . .
C14 C13 C21 119.6(3) . .
C12 C13 C21 121.5(3) . .
C43 C45 H45A 109.5 . .
C43 C45 H45B 109.5 . .
H45A C45 H45B 109.5 . .
C43 C45 H45C 109.5 . .
H45A C45 H45C 109.5 . .
H45B C45 H45C 109.5 . .
C4 C2 C3 107.3(3) . .
C4 C2 C5 108.2(3) . .
C3 C2 C5 106.3(3) . .
C4 C2 C1 109.0(3) . .
C3 C2 C1 114.9(3) . .
C5 C2 C1 110.9(2) . .
C10 C11 C6 109.4(3) . .
C10 C11 H11A 109.8 . .
C6 C11 H11A 109.8 . .
C10 C11 H11B 109.8 . .
C6 C11 H11B 109.8 . .
H11A C11 H11B 108.2 . .
C56 C57 C58 120.5(4) . .
C56 C57 H57 119.8 . .
C58 C57 H57 119.8 . .
C6 C3 C2 111.8(3) . .
C6 C3 H3A 109.3 . .
C2 C3 H3A 109.3 . .
C6 C3 H3B 109.3 . .
C2 C3 H3B 109.3 . .
H3A C3 H3B 107.9 . .
C7 C6 C11 109.6(3) . .
C7 C6 C3 108.9(3) . .
C11 C6 C3 109.4(3) . .
C7 C6 H6 109.6 . .
C11 C6 H6 109.6 . .
C3 C6 H6 109.6 . .
C57 C56 C55 119.6(4) . .
C57 C56 H56 120.2 . .
C55 C56 H56 120.2 . .
N2 C24 C25 120.4(3) . .
N2 C24 C29 120.6(3) . .
C25 C24 C29 117.9(3) . .
C15 C16 C17 121.9(4) . .
C15 C16 H16 119.0 . .
C17 C16 H16 119.0 . .
C36 C35 C34 120.1(4) . .
C36 C35 Sr1 75.9(2) . .
C34 C35 Sr1 78.6(2) . .
C36 C35 H35 120.0 . .
C34 C35 H35 120.0 . .
Sr1 C35 H35 116.2 . .
C31 C33 C34 121.3(4) . .
C31 C33 Sr1 75.7(2) . .
C34 C33 Sr1 78.6(2) . .
C31 C33 H33 119.3 . .
C34 C33 H33 119.3 . .
Sr1 C33 H33 117.0 . .
C35 C36 C32 120.3(4) . .
C35 C36 Sr1 79.3(2) . .
C32 C36 Sr1 76.3(2) . .
C35 C36 H36 119.8 . .
C32 C36 H36 119.8 . .
Sr1 C36 H36 115.2 . .
C14 C15 C16 120.0(4) . .
C14 C15 H15 120.0 . .
C16 C15 H15 120.0 . .
C35 C34 C33 119.3(4) . .
C35 C34 Sr1 76.5(2) . .
C33 C34 Sr1 76.3(2) . .
C35 C34 H34 120.4 . .
C33 C34 H34 120.4 . .
Sr1 C34 H34 117.6 . .
C53 C54 C55 121.4(4) . .
C53 C54 H54 119.3 . .
C55 C54 H54 119.3 . .
C15 C14 C13 121.1(4) . .
C15 C14 H14 119.5 . .
C13 C14 H14 119.5 . .
C8 C7 C6 110.2(3) . .
C8 C7 H7A 109.6 . .
C6 C7 H7A 109.6 . .
C8 C7 H7B 109.6 . .
C6 C7 H7B 109.6 . .
H7A C7 H7B 108.1 . .
C13 C21 C23 111.6(3) . .
C13 C21 C22 111.6(3) . .
C23 C21 C22 110.1(3) . .
C13 C21 H21 107.8 . .
C23 C21 H21 107.8 . .
C22 C21 H21 107.8 . .
C21 C22 H22A 109.5 . .
C21 C22 H22B 109.5 . .
H22A C22 H22B 109.5 . .
C21 C22 H22C 109.5 . .
H22A C22 H22C 109.5 . .
H22B C22 H22C 109.5 . .
C54 C55 C56 119.8(4) . .
C54 C55 H55 120.1 . .
C56 C55 H55 120.1 . .
C18 C19 H19A 109.5 . .
C18 C19 H19B 109.5 . .
H19A C19 H19B 109.5 . .
C18 C19 H19C 109.5 . .
H19A C19 H19C 109.5 . .
H19B C19 H19C 109.5 . .
C66 C65 C67 118.0(5) . .
C66 C65 H65 121.0 . .
C67 C65 H65 121.0 . .
C21 C23 H23A 109.5 . .
C21 C23 H23B 109.5 . .
H23A C23 H23B 109.5 . .
C21 C23 H23C 109.5 . .
H23A C23 H23C 109.5 . .
H23B C23 H23C 109.5 . .
C65 C66 C67 119.1(5) . 7_657
C65 C66 H66 120.5 . .
C67 C66 H66 120.5 7_657 .
C18 C20 H20A 109.5 . .
C18 C20 H20B 109.5 . .
H20A C20 H20B 109.5 . .
C18 C20 H20C 109.5 . .
H20A C20 H20C 109.5 . .
H20B C20 H20C 109.5 . .
C60 C61 C62 119.7(8) . .
C60 C61 H61 120.1 . .
C62 C61 H61 120.1 . .
C61 C60 C59 122.1(9) . .
C61 C60 H60 118.9 . .
C59 C60 H60 118.9 . .
C60 C59 C64 119.1(8) . .
C60 C59 H59 120.4 . .
C64 C59 H59 120.4 . .
C63 C64 C59 118.8(8) . .
C63 C64 H64 120.6 . .
C59 C64 H64 120.6 . .
C62 C63 C64 119.8(7) . .
C62 C63 H63 120.1 . .
C64 C63 H63 120.1 . .
C61 C62 C63 120.3(7) . .
C61 C62 H62 119.9 . .
C63 C62 H62 119.9 . .
C65 C67 C66 122.9(5) . 7_657
C65 C67 H67 118.5 . .
C66 C67 H67 118.5 7_657 .

loop_
_geom_bond_atom_site_label_1
_geom_bond_atom_site_label_2
_geom_bond_distance
_geom_bond_site_symmetry_2
Sr1 N1 2.554(2) .
Sr1 N2 2.624(2) .
Sr1 C1 3.087(3) .
Sr1 C32 3.147(4) .
Sr1 C31 3.165(3) .
Sr1 C36 3.171(4) .
Sr1 C33 3.209(3) .
Sr1 C35 3.212(4) .
Sr1 C34 3.238(4) .
Sr1 Sr1 3.8795(6) 2_656
Sr1 H 2.43(3) .
Sr1 HA 2.38(3) .
N1 C1 1.333(4) .
N1 C12 1.411(4) .
N2 C1 1.340(4) .
N2 C24 1.403(4) .
C26 C27 1.373(5) .
C26 C25 1.393(4) .
C26 H26 0.9500 .
C37 C42 1.382(4) .
C37 C38 1.385(5) .
C37 C30 1.515(4) .
C38 C39 1.384(5) .
C38 H38 0.9500 .
C39 C40 1.372(5) .
C39 H39 0.9500 .
C40 C41 1.372(5) .
C40 H40 0.9500 .
C41 C42 1.368(5) .
C41 H41 0.9500 .
C42 H42 0.9500 .
C53 C54 1.365(5) .
C53 C58 1.397(5) .
C53 C46 1.524(5) .
C46 C47 1.527(4) .
C46 C25 1.530(5) .
C46 H46 1.0000 .
C25 C24 1.408(5) .
C9 C10 1.513(5) .
C9 C8 1.529(5) .
C9 H9A 0.9900 .
C9 H9B 0.9900 .
C27 C28 1.389(5) .
C27 C43 1.534(5) .
C30 C31 1.526(4) .
C30 C29 1.527(4) .
C30 H30 1.0000 .
C28 C29 1.389(4) .
C28 H28 0.9500 .
C1 C2 1.566(4) .
C12 C13 1.403(5) .
C12 C17 1.420(5) .
C43 C45 1.505(5) .
C43 C44 1.531(5) .
C43 H43 1.0000 .
C4 C2 1.537(5) .
C4 C8 1.543(4) .
C4 H4A 0.9900 .
C4 H4B 0.9900 .
C58 C57 1.374(5) .
C58 H58 0.9500 .
C10 C11 1.522(5) .
C10 C5 1.543(4) .
C10 H10 1.0000 .
C8 C7 1.511(5) .
C8 H8 1.0000 .
C31 C33 1.383(5) .
C31 C32 1.395(5) .
C47 C52 1.343(5) .
C47 C48 1.354(5) .
C52 C51 1.382(6) .
C52 H52 0.9500 .
C51 C50 1.356(7) .
C51 H51 0.9500 .
C50 C49 1.291(7) .
C50 H50 0.9500 .
C49 C48 1.393(6) .
C49 H49 0.9500 .
C48 H48 0.9500 .
C29 C24 1.417(5) .
C5 C2 1.548(5) .
C5 H5A 0.9900 .
C5 H5B 0.9900 .
C44 H44A 0.9800 .
C44 H44B 0.9800 .
C44 H44C 0.9800 .
C32 C36 1.397(5) .
C32 H32 0.9500 .
C17 C16 1.381(5) .
C17 C18 1.503(5) .
C18 C19 1.517(5) .
C18 C20 1.535(6) .
C18 H18 1.0000 .
C13 C14 1.402(5) .
C13 C21 1.499(5) .
C45 H45A 0.9800 .
C45 H45B 0.9800 .
C45 H45C 0.9800 .
C2 C3 1.546(5) .
C11 C6 1.524(5) .
C11 H11A 0.9900 .
C11 H11B 0.9900 .
C57 C56 1.360(6) .
C57 H57 0.9500 .
C3 C6 1.543(4) .
C3 H3A 0.9900 .
C3 H3B 0.9900 .
C6 C7 1.516(5) .
C6 H6 1.0000 .
C56 C55 1.384(6) .
C56 H56 0.9500 .
C16 C15 1.371(6) .
C16 H16 0.9500 .
C35 C36 1.371(6) .
C35 C34 1.390(6) .
C35 H35 0.9500 .
C33 C34 1.400(5) .
C33 H33 0.9500 .
C36 H36 0.9500 .
C15 C14 1.360(6) .
C15 H15 0.9500 .
C34 H34 0.9500 .
C54 C55 1.371(6) .
C54 H54 0.9500 .
C14 H14 0.9500 .
C7 H7A 0.9900 .
C7 H7B 0.9900 .
C21 C23 1.531(5) .
C21 C22 1.532(5) .
C21 H21 1.0000 .
C22 H22A 0.9800 .
C22 H22B 0.9800 .
C22 H22C 0.9800 .
C55 H55 0.9500 .
C19 H19A 0.9800 .
C19 H19B 0.9800 .
C19 H19C 0.9800 .
C65 C66 1.354(4) .
C65 C67 1.368(4) .
C65 H65 0.9500 .
C23 H23A 0.9800 .
C23 H23B 0.9800 .
C23 H23C 0.9800 .
C66 C67 1.373(4) 7_657
C66 H66 0.9500 .
C20 H20A 0.9800 .
C20 H20B 0.9800 .
C20 H20C 0.9800 .
C61 C60 1.341(11) .
C61 C62 1.355(8) .
C61 H61 0.9500 .
C60 C59 1.349(11) .
C60 H60 0.9500 .
C59 C64 1.392(10) .
C59 H59 0.9500 .
C64 C63 1.376(9) .
C64 H64 0.9500 .
C63 C62 1.372(9) .
C63 H63 0.9500 .
C62 H62 0.9500 .
C67 C66 1.373(4) 7_657
C67 H67 0.9500 .
